data_7016123
loop_
_publ_author_name
'Chandrasekhar, Vadapalli'
'Pandey, Mrituanjay D.'
'Gopal, Kandasamy'
'Azhakar, Ramachandran'

_publ_section_title
;
 Assembly of a dinuclear silver complex containing an Ag(2)S(2) motif
 from a phosphorus-supported trishydrazone ligand. P[double bond,
 length as m-dash]S\\rightarrow Ag(I) coordination.
;
_journal_issue 31
_journal_name_full 'Dalton transactions (Cambridge, England : 2003)'
_journal_page_first 7873
_journal_page_last 7878
_journal_paper_doi 10.1039/c1dt10294j
_journal_volume 40
_journal_year 2011
_chemical_formula_moiety ' C33 H36 N9 O3 P S '
_chemical_formula_sum 'C33 H36 N9 O3 P S'
_chemical_formula_weight 669.75
_chemical_name_systematic
;
?
;
_space_group_IT_number 146
_symmetry_cell_setting trigonal
_symmetry_space_group_name_Hall 'R 3'
_symmetry_space_group_name_H-M 'R 3 :H'
_atom_sites_solution_hydrogens geom
_atom_sites_solution_primary direct
_atom_sites_solution_secondary difmap
_audit_creation_method SHELXL-97
_cell_angle_alpha 90.00
_cell_angle_beta 90.00
_cell_angle_gamma 120.00
_cell_formula_units_Z 3
_cell_length_a 19.171(12)
_cell_length_b 19.171(12)
_cell_length_c 7.848(3)
_cell_measurement_reflns_used 1856
_cell_measurement_temperature 100(2)
_cell_measurement_theta_max 25.81
_cell_measurement_theta_min 2.87
_cell_volume 2498(2)
_computing_structure_refinement 'SHELXL-97 (Sheldrick, 1997)'
_computing_structure_solution 'SHELXS-97 (Sheldrick, 1990)'
_diffrn_ambient_temperature 100(2)
_diffrn_measured_fraction_theta_full 1.000
_diffrn_measured_fraction_theta_max 1.000
_diffrn_measurement_device_type 'CCD area detector'
_diffrn_measurement_method 'phi and omega scans'
_diffrn_radiation_monochromator graphite
_diffrn_radiation_source 'fine-focus sealed tube'
_diffrn_radiation_type MoK\a
_diffrn_radiation_wavelength 0.71073
_diffrn_reflns_av_R_equivalents 0.0389
_diffrn_reflns_av_sigmaI/netI 0.0500
_diffrn_reflns_limit_h_max 16
_diffrn_reflns_limit_h_min -23
_diffrn_reflns_limit_k_max 23
_diffrn_reflns_limit_k_min -23
_diffrn_reflns_limit_l_max 9
_diffrn_reflns_limit_l_min -9
_diffrn_reflns_number 4461
_diffrn_reflns_theta_full 25.50
_diffrn_reflns_theta_max 25.50
_diffrn_reflns_theta_min 2.12
_exptl_absorpt_coefficient_mu 0.194
_exptl_absorpt_correction_T_max 0.9923
_exptl_absorpt_correction_T_min 0.9827
_exptl_absorpt_correction_type multi-scan
_exptl_absorpt_process_details sadabs
_exptl_crystal_colour yellow
_exptl_crystal_density_diffrn 1.336
_exptl_crystal_density_method 'not measured'
_exptl_crystal_F_000 1056
_exptl_crystal_size_max 0.09
_exptl_crystal_size_mid 0.07
_exptl_crystal_size_min 0.04
_refine_diff_density_max 0.281
_refine_diff_density_min -0.316
_refine_diff_density_rms 0.085
_refine_ls_abs_structure_details 'Flack H D (1983), Acta Cryst. A39, 876-881'
_refine_ls_abs_structure_Flack 0.12(11)
_refine_ls_extinction_coef 0.0053(16)
_refine_ls_extinction_method none
_refine_ls_goodness_of_fit_ref 1.124
_refine_ls_hydrogen_treatment mixed
_refine_ls_matrix_type full
_refine_ls_number_parameters 151
_refine_ls_number_reflns 2044
_refine_ls_number_restraints 1
_refine_ls_restrained_S_all 1.124
_refine_ls_R_factor_all 0.0447
_refine_ls_R_factor_gt 0.0410
_refine_ls_shift/su_max 0.000
_refine_ls_shift/su_mean 0.000
_refine_ls_structure_factor_coef Fsqd
_refine_ls_weighting_details 'calc w=1/[\s^2^(Fo^2^)+(0.0563P)^2^+0.1208P] where P=(Fo^2^+2Fc^2^)/3'
_refine_ls_weighting_scheme calc
_refine_ls_wR_factor_gt 0.0992
_refine_ls_wR_factor_ref 0.1015
_reflns_number_gt 1913
_reflns_number_total 2044
_reflns_threshold_expression >2sigma(I)
_cod_data_source_file c1dt10294j.txt
_cod_data_source_block compound_2.3h2o
_cod_depositor_comments
;
The following automatic conversions were performed:

'_symmetry_cell_setting' value 'Trigonal' changed to 'trigonal'
according to /home/saulius/struct/CIF-dictionaries/cif_core.dic
dictionary named 'cif_core.dic' version 2.4.1 from 2010-06-29.

Automatic conversion script
Id: cif_fix_values 1715 2011-07-08 13:25:40Z adriana 
;
_cod_original_sg_symbol_Hall 'R 3 '
_cod_original_sg_symbol_H-M 'R 3 '
_cod_original_formula_sum 'C33 H36 N9 O3 P S '
_cod_database_code 7016123

loop_
_symmetry_equiv_pos_as_xyz
'x, y, z'
'-y, x-y, z'
'-x+y, -x, z'
'x+2/3, y+1/3, z+1/3'
'-y+2/3, x-y+1/3, z+1/3'
'-x+y+2/3, -x+1/3, z+1/3'
'x+1/3, y+2/3, z+2/3'
'-y+1/3, x-y+2/3, z+2/3'
'-x+y+1/3, -x+2/3, z+2/3'

loop_
_atom_site_label
_atom_site_type_symbol
_atom_site_fract_x
_atom_site_fract_y
_atom_site_fract_z
_atom_site_U_iso_or_equiv
_atom_site_adp_type
_atom_site_occupancy
_atom_site_symmetry_multiplicity
_atom_site_calc_flag
_atom_site_refinement_flags
_atom_site_disorder_assembly
_atom_site_disorder_group
C1 C 0.84555(15) -0.03192(17) 0.9181(3) 0.0305(6) Uani 1 1 d . . .
H1A H 0.8196 -0.0002 0.9122 0.046 Uiso 1 1 calc R . .
H1B H 0.8417 -0.0517 1.0321 0.046 Uiso 1 1 calc R . .
H1C H 0.8197 -0.0765 0.8408 0.046 Uiso 1 1 calc R . .
C2 C 0.89936(15) 0.06055(14) 0.6241(3) 0.0276(5) Uani 1 1 d . . .
H2 H 0.8449 0.0312 0.6512 0.033 Uiso 1 1 calc R . .
C3 C 0.92714(15) 0.10906(14) 0.4688(3) 0.0264(5) Uani 1 1 d . . .
C4 C 0.89341(15) 0.14274(14) 0.2103(3) 0.0262(5) Uani 1 1 d . . .
C5 C 0.83384(16) 0.13149(16) 0.0900(3) 0.0305(6) Uani 1 1 d . . .
H5 H 0.7798 0.0959 0.1135 0.037 Uiso 1 1 calc R . .
C6 C 0.85515(17) 0.17246(16) -0.0596(3) 0.0331(6) Uani 1 1 d . . .
H6 H 0.8153 0.1641 -0.1381 0.040 Uiso 1 1 calc R . .
C7 C 0.93612(17) 0.22726(16) -0.0986(4) 0.0350(6) Uani 1 1 d . . .
H7 H 0.9495 0.2549 -0.2016 0.042 Uiso 1 1 calc R . .
C8 C 0.99518(16) 0.23979(16) 0.0155(3) 0.0318(6) Uani 1 1 d . . .
H8 H 1.0486 0.2766 -0.0099 0.038 Uiso 1 1 calc R . .
C9 C 0.97601(15) 0.19753(14) 0.1713(3) 0.0281(6) Uani 1 1 d . . .
C10 C 1.03411(16) 0.20699(15) 0.2942(3) 0.0294(6) Uani 1 1 d . . .
H10 H 1.0884 0.2432 0.2753 0.035 Uiso 1 1 calc R . .
C11 C 1.01022(15) 0.16305(15) 0.4393(3) 0.0293(6) Uani 1 1 d . . .
H11 H 1.0482 0.1682 0.5196 0.035 Uiso 1 1 calc R . .
N1 N 0.93006(12) 0.01772(13) 0.8716(3) 0.0272(5) Uani 1 1 d . . .
N2 N 0.95272(13) 0.05983(13) 0.7218(2) 0.0270(5) Uani 1 1 d . . .
N3 N 0.87047(13) 0.09970(12) 0.3597(2) 0.0267(5) Uani 1 1 d . . .
O1 O 0.70132(13) -0.00433(13) 0.4238(3) 0.0396(5) Uani 1 1 d . . .
P1 P 1.0000 0.0000 0.95877(13) 0.0267(3) Uani 1 3 d S . .
S1 S 1.0000 0.0000 1.20194(14) 0.0324(3) Uani 1 3 d S . .
H1W H 0.756(2) 0.025(2) 0.402(5) 0.057(10) Uiso 1 1 d . . .
H2W H 0.689(3) 0.006(3) 0.522(7) 0.077(13) Uiso 1 1 d . . .

loop_
_atom_site_aniso_label
_atom_site_aniso_U_11
_atom_site_aniso_U_22
_atom_site_aniso_U_33
_atom_site_aniso_U_23
_atom_site_aniso_U_13
_atom_site_aniso_U_12
C1 0.0304(13) 0.0356(14) 0.0284(14) 0.0026(11) 0.0036(10) 0.0185(11)
C2 0.0275(13) 0.0247(12) 0.0295(14) -0.0024(10) -0.0014(10) 0.0124(11)
C3 0.0290(12) 0.0247(13) 0.0271(13) -0.0032(10) -0.0020(10) 0.0145(11)
C4 0.0305(13) 0.0253(13) 0.0263(13) -0.0015(10) 0.0011(10) 0.0165(11)
C5 0.0308(14) 0.0257(13) 0.0356(15) 0.0022(10) -0.0012(11) 0.0147(11)
C6 0.0365(15) 0.0320(14) 0.0357(16) -0.0002(11) -0.0040(11) 0.0208(12)
C7 0.0415(16) 0.0301(13) 0.0351(15) 0.0080(12) 0.0051(12) 0.0191(13)
C8 0.0304(14) 0.0275(13) 0.0359(15) 0.0005(11) 0.0058(11) 0.0133(11)
C9 0.0324(13) 0.0237(12) 0.0292(14) -0.0023(10) 0.0029(11) 0.0149(11)
C10 0.0255(13) 0.0258(12) 0.0327(14) -0.0055(10) 0.0018(10) 0.0096(11)
C11 0.0295(13) 0.0284(13) 0.0289(13) -0.0033(11) -0.0014(11) 0.0137(11)
N1 0.0278(11) 0.0297(11) 0.0241(11) 0.0015(8) 0.0029(8) 0.0143(9)
N2 0.0302(11) 0.0293(11) 0.0210(11) 0.0006(8) 0.0019(8) 0.0144(9)
N3 0.0318(11) 0.0263(11) 0.0241(11) 0.0011(8) 0.0006(9) 0.0159(9)
O1 0.0317(11) 0.0458(12) 0.0361(12) 0.0018(10) 0.0014(9) 0.0155(10)
P1 0.0287(4) 0.0287(4) 0.0228(6) 0.000 0.000 0.01433(19)
S1 0.0367(4) 0.0367(4) 0.0236(6) 0.000 0.000 0.0184(2)

loop_
_atom_type_symbol
_atom_type_description
_atom_type_scat_dispersion_real
_atom_type_scat_dispersion_imag
_atom_type_scat_source
C C 0.0033 0.0016 'International Tables Vol C Tables 4.2.6.8 and 6.1.1.4'
H H 0.0000 0.0000 'International Tables Vol C Tables 4.2.6.8 and 6.1.1.4'
N N 0.0061 0.0033 'International Tables Vol C Tables 4.2.6.8 and 6.1.1.4'
O O 0.0106 0.0060 'International Tables Vol C Tables 4.2.6.8 and 6.1.1.4'
P P 0.1023 0.0942 'International Tables Vol C Tables 4.2.6.8 and 6.1.1.4'
S S 0.1246 0.1234 'International Tables Vol C Tables 4.2.6.8 and 6.1.1.4'

loop_
_geom_angle_atom_site_label_1
_geom_angle_atom_site_label_2
_geom_angle_atom_site_label_3
_geom_angle
_geom_angle_site_symmetry_1
_geom_angle_site_symmetry_3
_geom_angle_publ_flag
N2 C2 C3 117.8(2) . . ?
N3 C3 C11 122.7(2) . . ?
N3 C3 C2 116.1(2) . . ?
C11 C3 C2 121.2(2) . . ?
N3 C4 C5 119.1(2) . . ?
N3 C4 C9 121.9(2) . . ?
C5 C4 C9 118.9(2) . . ?
C6 C5 C4 120.2(2) . . ?
C5 C6 C7 121.4(2) . . ?
C8 C7 C6 119.8(2) . . ?
C7 C8 C9 120.8(2) . . ?
C8 C9 C10 123.7(2) . . ?
C8 C9 C4 118.8(2) . . ?
C10 C9 C4 117.4(2) . . ?
C11 C10 C9 119.6(2) . . ?
C10 C11 C3 119.9(2) . . ?
N2 N1 C1 121.5(2) . . ?
N2 N1 P1 114.72(15) . . ?
C1 N1 P1 120.24(18) . . ?
C2 N2 N1 120.0(2) . . ?
C3 N3 C4 118.5(2) . . ?
N1 P1 N1 104.62(9) 2_645 . ?
N1 P1 N1 104.62(9) 2_645 3_765 ?
N1 P1 N1 104.62(9) . 3_765 ?
N1 P1 S1 113.97(8) 2_645 . ?
N1 P1 S1 113.97(8) . . ?
N1 P1 S1 113.97(8) 3_765 . ?

loop_
_geom_bond_atom_site_label_1
_geom_bond_atom_site_label_2
_geom_bond_distance
_geom_bond_site_symmetry_2
_geom_bond_publ_flag
C1 N1 1.457(3) . ?
C2 N2 1.284(3) . ?
C2 C3 1.463(4) . ?
C3 N3 1.323(3) . ?
C3 C11 1.419(4) . ?
C4 N3 1.373(3) . ?
C4 C5 1.412(4) . ?
C4 C9 1.429(4) . ?
C5 C6 1.357(4) . ?
C6 C7 1.406(4) . ?
C7 C8 1.367(4) . ?
C8 C9 1.411(4) . ?
C9 C10 1.414(4) . ?
C10 C11 1.353(4) . ?
N1 N2 1.368(3) . ?
N1 P1 1.684(2) . ?
P1 N1 1.684(2) 2_645 ?
P1 N1 1.684(2) 3_765 ?
P1 S1 1.9085(16) . ?
